data_4332891
loop_
_publ_author_name
'Milios, Constantinos J.'
'Prescimone, Alessandro'
'Sanchez-Benitez, J.'
'Parsons, Simon'
'Murrie, Mark'
'Brechin, Euan K.'

_publ_section_title
;
 High-Spin M2+Carboxylate Triangles from the Microwave
;
_journal_issue 18
_journal_name_full 'Inorganic Chemistry'
_journal_page_first 7053
_journal_page_last 7055
_journal_paper_doi 10.1021/ic061035o
_journal_volume 45
_journal_year 2006
_chemical_formula_moiety 'C31 H34 Co3 N14 O6'
_chemical_formula_sum 'C31 H34 Co3 N14 O6'
_chemical_formula_weight 875.50
_space_group_IT_number 14
_symmetry_cell_setting monoclinic
_symmetry_space_group_name_Hall '-P 2yn'
_symmetry_space_group_name_H-M 'P 1 21/n 1'
_atom_sites_solution_hydrogens geom
_atom_sites_solution_primary direct
_audit_creation_date 06-03-14
_audit_creation_method CRYSTALS_ver_12.82
_cell_angle_alpha 90
_cell_angle_beta 100.1130(10)
_cell_angle_gamma 90
_cell_formula_units_Z 4
_cell_length_a 10.6450(2)
_cell_length_b 13.7150(3)
_cell_length_c 25.4911(5)
_cell_measurement_reflns_used 9166
_cell_measurement_temperature 150
_cell_measurement_theta_max 25
_cell_measurement_theta_min 2
_cell_volume 3663.78(13)
_computing_cell_refinement 'SAINT (Siemens ,1995)'
_computing_data_collection 'SMART (Siemens, 1993)'
_computing_data_reduction 'SAINT (Siemens ,1995)'
_computing_molecular_graphics 'CAMERON (Watkin et al., 1996)'
_computing_publication_material 'CRYSTALS (Betteridge et al., 2003)'
_computing_structure_refinement 'CRYSTALS (Betteridge et al., 2003)'
_computing_structure_solution 'SHELXS 86 (Sheldrick, 1986)'
_diffrn_ambient_temperature 150
_diffrn_measured_fraction_theta_full 0.999
_diffrn_measured_fraction_theta_max 0.925
_diffrn_measurement_device_type 'Bruker SMART'
_diffrn_measurement_method '\f & \w scans'
_diffrn_radiation_monochromator graphite
_diffrn_radiation_type 'Mo K\a'
_diffrn_radiation_wavelength 0.71073
_diffrn_reflns_av_R_equivalents 0.033
_diffrn_reflns_limit_h_max 14
_diffrn_reflns_limit_h_min -14
_diffrn_reflns_limit_k_max 18
_diffrn_reflns_limit_k_min -19
_diffrn_reflns_limit_l_max 35
_diffrn_reflns_limit_l_min -29
_diffrn_reflns_number 37784
_diffrn_reflns_theta_full 27.878
_diffrn_reflns_theta_max 29.658
_diffrn_reflns_theta_min 1.623
_diffrn_standards_number 0
_exptl_absorpt_coefficient_mu 1.406
_exptl_absorpt_correction_T_max 0.75
_exptl_absorpt_correction_T_min 0.58
_exptl_absorpt_correction_type multi-scan
_exptl_absorpt_process_details 'SADABS (Siemens, 1996)'
_exptl_crystal_colour pink
_exptl_crystal_density_diffrn 1.587
_exptl_crystal_description block
_exptl_crystal_F_000 1788
_exptl_crystal_recrystallization_method
; 
 
Recrystallisation by layering with Et2O.
;
_exptl_crystal_size_max 0.23
_exptl_crystal_size_mid 0.20
_exptl_crystal_size_min 0.20
_refine_diff_density_max 1.10
_refine_diff_density_min -0.86
_refine_ls_extinction_method None
_refine_ls_goodness_of_fit_ref 0.7464
_refine_ls_hydrogen_treatment noref
_refine_ls_matrix_type full
_refine_ls_number_parameters 487
_refine_ls_number_reflns 9574
_refine_ls_number_restraints 0
_refine_ls_R_factor_all 0.0667
_refine_ls_R_factor_gt 0.0343
_refine_ls_shift/su_max 0.001174
_refine_ls_structure_factor_coef Fsqd
_refine_ls_weighting_details
;
 w=1/[\s^2^(F^2^) + ( 0.00P)^2^ + 0.00P] 
where P=(max(Fo^2^,0) + 2Fc^2^)/3 
;
_refine_ls_weighting_scheme calc
_refine_ls_wR_factor_all 0.0741
_refine_ls_wR_factor_gt 0.0689
_refine_ls_wR_factor_ref 0.0741
_reflns_limit_h_max 14
_reflns_limit_h_min -14
_reflns_limit_k_max 19
_reflns_limit_k_min 0
_reflns_limit_l_max 35
_reflns_limit_l_min 0
_reflns_number_gt 6010
_reflns_number_total 9574
_reflns_threshold_expression I>2.00u(I)
_oxford_diffrn_Wilson_B_factor 0.00
_oxford_diffrn_Wilson_scale 0.00
_oxford_refine_ls_scale 0.25083(10)
_cod_data_source_file ic061035osup2.cif
_cod_data_source_block eb6036
_cod_depositor_comments
;
The following automatic conversions were performed:

'_symmetry_cell_setting' value 'Monoclinic' changed to 'monoclinic'
according to /home/saulius/struct/CIF-dictionaries/cif_core.dic
dictionary named 'cif_core.dic' version 2.4.2 from 2011-04-26.

Automatic conversion script
Id: cif_fix_values 1891 2012-01-12 08:04:46Z andrius 
;
_cod_original_sg_symbol_H-M 'P 1 21/n 1 '
_cod_database_code 4332891

loop_
_symmetry_equiv_pos_as_xyz
x,y,z
-x,-y,-z
-x+1/2,y+1/2,-z+1/2
x+1/2,-y+1/2,z+1/2

loop_
_atom_site_label
_atom_site_type_symbol
_atom_site_fract_x
_atom_site_fract_y
_atom_site_fract_z
_atom_site_U_iso_or_equiv
_atom_site_occupancy
_atom_site_adp_type
Co1 Co 0.30918(3) 0.93412(2) 0.140773(11) 0.0216 1.0000 Uani
Co2 Co 0.53239(3) 0.75161(2) 0.084520(11) 0.0208 1.0000 Uani
Co3 Co 0.28923(3) 0.70331(2) 0.134266(11) 0.0215 1.0000 Uani
N11 N 0.16450(17) 1.04464(13) 0.13758(7) 0.0256 1.0000 Uani
C21 C 0.1378(2) 1.08354(17) 0.18297(9) 0.0303 1.0000 Uani
C31 C 0.0413(2) 1.14940(18) 0.18414(11) 0.0363 1.0000 Uani
C41 C -0.0314(2) 1.17890(18) 0.13679(11) 0.0371 1.0000 Uani
C51 C -0.0050(2) 1.14167(19) 0.09004(11) 0.0363 1.0000 Uani
C61 C 0.0922(2) 1.07428(17) 0.09170(9) 0.0300 1.0000 Uani
N12 N 0.45139(17) 1.04312(13) 0.17156(7) 0.0262 1.0000 Uani
C22 C 0.5143(2) 1.04322(18) 0.22170(10) 0.0350 1.0000 Uani
C32 C 0.6085(3) 1.1096(2) 0.24087(11) 0.0465 1.0000 Uani
C42 C 0.6400(3) 1.1793(2) 0.20742(14) 0.0525 1.0000 Uani
C52 C 0.5768(3) 1.1810(2) 0.15550(13) 0.0499 1.0000 Uani
C62 C 0.4841(2) 1.11194(19) 0.13902(10) 0.0372 1.0000 Uani
C13 C 0.24752(19) 0.81330(17) 0.23299(8) 0.0230 1.0000 Uani
O13 O 0.24975(14) 0.73304(11) 0.20950(6) 0.0241 1.0000 Uani
O23 O 0.28082(14) 0.89541(11) 0.21708(6) 0.0248 1.0000 Uani
C23 C 0.1992(2) 0.81212(18) 0.28535(9) 0.0327 1.0000 Uani
N14 N 0.44786(16) 0.81208(13) 0.14964(6) 0.0202 1.0000 Uani
N24 N 0.51631(17) 0.80673(13) 0.19330(7) 0.0229 1.0000 Uani
N34 N 0.58056(18) 0.80273(15) 0.23420(7) 0.0324 1.0000 Uani
N15 N 0.17811(17) 0.82527(14) 0.10677(7) 0.0260 1.0000 Uani
N25 N 0.08651(19) 0.83857(14) 0.07261(8) 0.0283 1.0000 Uani
N35 N -0.0026(2) 0.85142(18) 0.04070(9) 0.0470 1.0000 Uani
C16 C 0.3802(2) 0.92626(16) 0.02996(9) 0.0253 1.0000 Uani
O16 O 0.47328(14) 0.86924(12) 0.03703(6) 0.0296 1.0000 Uani
O26 O 0.33326(15) 0.96901(12) 0.06544(6) 0.0326 1.0000 Uani
C26 C 0.3203(2) 0.94908(18) -0.02665(9) 0.0353 1.0000 Uani
N17 N 0.13692(16) 0.60116(14) 0.11910(7) 0.0241 1.0000 Uani
C27 C 0.0541(2) 0.59994(18) 0.07310(9) 0.0305 1.0000 Uani
C37 C -0.0448(2) 0.5339(2) 0.06294(10) 0.0404 1.0000 Uani
C47 C -0.0592(2) 0.4656(2) 0.10094(11) 0.0432 1.0000 Uani
C57 C 0.0261(2) 0.46547(19) 0.14826(10) 0.0380 1.0000 Uani
C67 C 0.1216(2) 0.53447(18) 0.15591(9) 0.0296 1.0000 Uani
N18 N 0.34967(17) 0.68489(14) 0.05897(7) 0.0248 1.0000 Uani
N28 N 0.29681(18) 0.69222(13) 0.01361(8) 0.0289 1.0000 Uani
N38 N 0.2477(2) 0.69794(18) -0.03014(9) 0.0525 1.0000 Uani
N19 N 0.61708(17) 0.69485(13) 0.02026(7) 0.0243 1.0000 Uani
C29 C 0.6067(2) 0.60141(17) 0.00651(9) 0.0305 1.0000 Uani
C39 C 0.6523(2) 0.56327(18) -0.03669(10) 0.0345 1.0000 Uani
C49 C 0.7134(2) 0.6235(2) -0.06657(9) 0.0367 1.0000 Uani
C59 C 0.7273(3) 0.7199(2) -0.05217(12) 0.0504 1.0000 Uani
C69 C 0.6782(3) 0.75249(19) -0.00891(10) 0.0413 1.0000 Uani
O110 O 0.58477(14) 0.62564(11) 0.12783(6) 0.0259 1.0000 Uani
C110 C 0.5216(2) 0.57383(17) 0.15471(9) 0.0254 1.0000 Uani
C210 C 0.5835(2) 0.4798(2) 0.17694(11) 0.0417 1.0000 Uani
O210 O 0.41219(14) 0.59245(11) 0.16443(6) 0.0268 1.0000 Uani
N111 N 0.71059(16) 0.81221(13) 0.12020(7) 0.0222 1.0000 Uani
C211 C 0.8145(2) 0.75657(17) 0.13290(9) 0.0264 1.0000 Uani
C311 C 0.9273(2) 0.79027(18) 0.16241(10) 0.0311 1.0000 Uani
C411 C 0.9335(2) 0.88613(19) 0.17886(9) 0.0319 1.0000 Uani
C511 C 0.8277(2) 0.94402(17) 0.16584(9) 0.0292 1.0000 Uani
C611 C 0.7182(2) 0.90474(16) 0.13687(9) 0.0244 1.0000 Uani
H21 H 0.1884 1.0643 0.2158 0.0358 1.0000 Uiso
H31 H 0.0250 1.1742 0.2171 0.0443 1.0000 Uiso
H41 H -0.0989 1.2244 0.1365 0.0447 1.0000 Uiso
H51 H -0.0529 1.1620 0.0568 0.0431 1.0000 Uiso
H61 H 0.1085 1.0478 0.0591 0.0359 1.0000 Uiso
H22 H 0.4930 0.9950 0.2454 0.0413 1.0000 Uiso
H32 H 0.6508 1.1068 0.2769 0.0536 1.0000 Uiso
H42 H 0.7045 1.2259 0.2197 0.0629 1.0000 Uiso
H52 H 0.5966 1.2290 0.1314 0.0624 1.0000 Uiso
H62 H 0.4414 1.1131 0.1030 0.0453 1.0000 Uiso
H231 H 0.2018 0.8784 0.2999 0.0502 1.0000 Uiso
H232 H 0.2533 0.7693 0.3106 0.0502 1.0000 Uiso
H233 H 0.1112 0.7880 0.2795 0.0502 1.0000 Uiso
H261 H 0.2489 0.9942 -0.0268 0.0520 1.0000 Uiso
H262 H 0.3840 0.9791 -0.0450 0.0520 1.0000 Uiso
H263 H 0.2890 0.8887 -0.0450 0.0520 1.0000 Uiso
H27 H 0.0638 0.6463 0.0464 0.0361 1.0000 Uiso
H37 H -0.1026 0.5355 0.0300 0.0470 1.0000 Uiso
H47 H -0.1266 0.4194 0.0947 0.0523 1.0000 Uiso
H57 H 0.0192 0.4187 0.1751 0.0469 1.0000 Uiso
H67 H 0.1794 0.5348 0.1889 0.0354 1.0000 Uiso
H29 H 0.5658 0.5585 0.0275 0.0373 1.0000 Uiso
H39 H 0.6412 0.4961 -0.0454 0.0413 1.0000 Uiso
H49 H 0.7455 0.5993 -0.0966 0.0450 1.0000 Uiso
H59 H 0.7703 0.7636 -0.0719 0.0646 1.0000 Uiso
H69 H 0.6884 0.8194 0.0006 0.0519 1.0000 Uiso
H2101 H 0.5264 0.4456 0.1970 0.0628 1.0000 Uiso
H2102 H 0.6642 0.4944 0.2006 0.0628 1.0000 Uiso
H2103 H 0.6002 0.4384 0.1476 0.0628 1.0000 Uiso
H211 H 0.8106 0.6908 0.1211 0.0324 1.0000 Uiso
H311 H 0.9990 0.7484 0.1712 0.0373 1.0000 Uiso
H411 H 1.0101 0.9117 0.1989 0.0374 1.0000 Uiso
H511 H 0.8299 1.0104 0.1767 0.0347 1.0000 Uiso
H611 H 0.6449 0.9451 0.1284 0.0297 1.0000 Uiso

loop_
_atom_site_aniso_label
_atom_site_aniso_U_11
_atom_site_aniso_U_22
_atom_site_aniso_U_33
_atom_site_aniso_U_23
_atom_site_aniso_U_13
_atom_site_aniso_U_12
Co1 0.02333(16) 0.02151(15) 0.01956(15) -0.00118(12) 0.00283(12) -0.00011(13)
Co2 0.02076(15) 0.02128(15) 0.01998(14) -0.00150(13) 0.00254(11) -0.00137(13)
Co3 0.02027(15) 0.02230(16) 0.02133(15) -0.00189(13) 0.00204(11) -0.00195(13)
N11 0.0244(10) 0.0230(10) 0.0288(10) -0.0008(8) 0.0028(8) -0.0007(8)
C21 0.0312(13) 0.0268(13) 0.0316(13) -0.0054(10) 0.0022(10) -0.0022(10)
C31 0.0350(14) 0.0266(13) 0.0491(16) -0.0126(12) 0.0120(12) -0.0019(11)
C41 0.0256(13) 0.0242(13) 0.0618(18) -0.0007(13) 0.0087(12) 0.0047(11)
C51 0.0269(13) 0.0341(14) 0.0467(16) 0.0121(12) 0.0031(12) 0.0014(11)
C61 0.0295(12) 0.0282(13) 0.0320(13) 0.0020(11) 0.0044(10) -0.0027(11)
N12 0.0248(10) 0.0229(10) 0.0316(11) -0.0048(8) 0.0068(8) 0.0008(8)
C22 0.0392(14) 0.0323(14) 0.0317(14) -0.0076(11) 0.0016(11) 0.0004(12)
C32 0.0388(15) 0.0444(17) 0.0509(17) -0.0183(15) -0.0069(13) 0.0048(14)
C42 0.0305(15) 0.0420(17) 0.085(2) -0.0285(17) 0.0099(15) -0.0089(13)
C52 0.0522(18) 0.0338(16) 0.070(2) -0.0089(15) 0.0277(16) -0.0123(14)
C62 0.0436(15) 0.0266(13) 0.0430(15) -0.0035(12) 0.0118(12) -0.0032(12)
C13 0.0161(10) 0.0312(13) 0.0208(11) -0.0004(10) 0.0003(9) 0.0012(10)
O13 0.0255(8) 0.0256(9) 0.0215(8) -0.0004(7) 0.0047(6) -0.0027(7)
O23 0.0277(8) 0.0241(8) 0.0228(8) -0.0019(7) 0.0050(6) -0.0009(7)
C23 0.0363(14) 0.0359(15) 0.0283(12) 0.0014(11) 0.0125(11) 0.0026(12)
N14 0.0200(9) 0.0233(10) 0.0160(9) -0.0019(8) 0.0003(7) -0.0017(8)
N24 0.0225(9) 0.0209(10) 0.0267(10) -0.0001(8) 0.0080(8) 0.0003(8)
N34 0.0284(10) 0.0437(13) 0.0224(10) 0.0025(9) -0.0033(8) -0.0016(10)
N15 0.0234(10) 0.0266(10) 0.0251(10) -0.0017(8) -0.0039(8) 0.0010(8)
N25 0.0325(11) 0.0260(11) 0.0258(10) -0.0018(9) 0.0037(9) -0.0015(9)
N35 0.0431(14) 0.0506(15) 0.0391(13) 0.0034(11) -0.0154(11) -0.0005(12)
C16 0.0281(12) 0.0220(12) 0.0255(12) 0.0029(10) 0.0041(10) -0.0084(10)
O16 0.0295(9) 0.0293(9) 0.0305(9) 0.0054(7) 0.0072(7) 0.0039(7)
O26 0.0436(10) 0.0312(9) 0.0240(9) 0.0014(7) 0.0093(8) 0.0081(8)
C26 0.0412(15) 0.0379(15) 0.0249(12) 0.0029(11) 0.0004(11) -0.0039(12)
N17 0.0225(10) 0.0260(10) 0.0234(10) -0.0049(8) 0.0030(8) -0.0003(8)
C27 0.0292(13) 0.0323(14) 0.0285(13) -0.0032(11) 0.0015(10) 0.0014(11)
C37 0.0334(14) 0.0494(17) 0.0348(14) -0.0117(13) -0.0037(11) -0.0069(13)
C47 0.0399(15) 0.0456(17) 0.0453(16) -0.0163(14) 0.0106(13) -0.0223(13)
C57 0.0443(15) 0.0374(15) 0.0354(14) -0.0046(12) 0.0160(12) -0.0121(13)
C67 0.0297(13) 0.0316(13) 0.0272(12) -0.0050(11) 0.0041(10) -0.0042(11)
N18 0.0240(10) 0.0283(11) 0.0212(10) -0.0036(8) 0.0015(8) -0.0047(8)
N28 0.0305(11) 0.0235(11) 0.0307(11) -0.0026(9) -0.0007(9) -0.0058(9)
N38 0.0599(16) 0.0560(17) 0.0333(13) 0.0031(12) -0.0143(11) -0.0186(13)
N19 0.0247(10) 0.0240(10) 0.0242(9) -0.0035(8) 0.0040(8) -0.0024(8)
C29 0.0354(13) 0.0260(13) 0.0318(13) -0.0023(11) 0.0104(11) -0.0038(11)
C39 0.0406(14) 0.0268(13) 0.0360(14) -0.0068(11) 0.0062(11) 0.0012(12)
C49 0.0418(15) 0.0439(16) 0.0267(13) -0.0030(12) 0.0124(11) 0.0061(13)
C59 0.069(2) 0.0379(16) 0.0547(18) 0.0015(14) 0.0393(16) -0.0067(15)
C69 0.0588(18) 0.0265(13) 0.0443(15) -0.0043(13) 0.0246(14) -0.0081(13)
O110 0.0255(8) 0.0239(9) 0.0286(8) 0.0036(7) 0.0055(7) -0.0002(7)
C110 0.0254(12) 0.0258(12) 0.0234(11) 0.0000(10) -0.0003(9) -0.0019(10)
C210 0.0324(14) 0.0394(16) 0.0538(17) 0.0148(14) 0.0093(12) 0.0083(12)
O210 0.0264(8) 0.0256(9) 0.0286(9) 0.0032(7) 0.0048(7) -0.0011(7)
N111 0.0210(9) 0.0249(10) 0.0210(9) -0.0006(8) 0.0041(7) -0.0019(8)
C211 0.0260(12) 0.0255(12) 0.0295(12) -0.0023(10) 0.0096(10) 0.0010(10)
C311 0.0216(12) 0.0355(14) 0.0361(14) 0.0033(11) 0.0045(10) 0.0027(11)
C411 0.0247(12) 0.0374(14) 0.0314(13) 0.0020(11) -0.0013(10) -0.0085(11)
C511 0.0313(13) 0.0230(12) 0.0326(13) -0.0014(10) 0.0033(10) -0.0054(10)
C611 0.0255(12) 0.0235(12) 0.0252(12) 0.0020(9) 0.0072(9) 0.0001(10)

loop_
_atom_type_symbol
_atom_type_scat_dispersion_real
_atom_type_scat_dispersion_imag
_atom_type_scat_Cromer_Mann_a1
_atom_type_scat_Cromer_Mann_b1
_atom_type_scat_Cromer_Mann_a2
_atom_type_scat_Cromer_Mann_b2
_atom_type_scat_Cromer_Mann_a3
_atom_type_scat_Cromer_Mann_b3
_atom_type_scat_Cromer_Mann_a4
_atom_type_scat_Cromer_Mann_b4
_atom_type_scat_Cromer_Mann_c
_atom_type_scat_source
C 0.0033 0.0016 2.3100 20.8439 1.0200 10.2075 1.5886 0.5687 0.8650 51.6512 0.2156 'International Tables Vol C 4.2.6.8 and 6.1.1.4'
H 0.0000 0.0000 0.4930 10.5109 0.3229 26.1257 0.1402 3.1424 0.0408 57.7998 0.0030 'International Tables Vol C 4.2.6.8 and 6.1.1.4'
N 0.0061 0.0033 12.2126 0.0057 3.1322 9.8933 2.0125 28.9975 1.1663 0.5826 -11.5290 'International Tables Vol C 4.2.6.8 and 6.1.1.4'
O 0.0106 0.0060 3.0485 13.2771 2.2868 5.7011 1.5463 0.3239 0.8670 32.9089 0.2508 'International Tables Vol C 4.2.6.8 and 6.1.1.4'
Co 0.3494 0.9721 12.2841 4.2791 7.3409 0.2784 4.0034 13.5359 2.3488 71.1692 1.0118 'International Tables Vol C 4.2.6.8 and 6.1.1.4'

loop_
_geom_angle_atom_site_label_1
_geom_angle_atom_site_label_2
_geom_angle_atom_site_label_3
_geom_angle
_geom_angle_publ_flag
N11 Co1 N12 88.72(7) yes
N11 Co1 O23 89.70(6) yes
N12 Co1 O23 92.52(6) yes
N11 Co1 N14 174.19(6) yes
N12 Co1 N14 94.21(7) yes
O23 Co1 N14 85.17(6) yes
N11 Co1 N15 93.74(7) yes
N12 Co1 N15 176.09(7) yes
O23 Co1 N15 90.54(6) yes
N14 Co1 N15 83.62(7) yes
N11 Co1 O26 90.38(7) yes
N12 Co1 O26 89.07(7) yes
O23 Co1 O26 178.40(6) yes
N14 Co1 O26 94.68(6) yes
N15 Co1 O26 87.87(7) yes
Co3 Co2 N14 45.28(4) yes
Co3 Co2 O16 102.41(4) yes
N14 Co2 O16 91.44(6) yes
Co3 Co2 N18 42.79(5) yes
N14 Co2 N18 85.42(6) yes
O16 Co2 N18 89.34(7) yes
Co3 Co2 N19 135.70(5) yes
N14 Co2 N19 178.89(7) yes
O16 Co2 N19 87.78(6) yes
N18 Co2 N19 95.36(7) yes
Co3 Co2 O110 76.90(4) yes
N14 Co2 O110 91.14(6) yes
O16 Co2 O110 175.49(6) yes
N18 Co2 O110 87.19(6) yes
N19 Co2 O110 89.68(6) yes
Co3 Co2 N111 130.23(5) yes
N14 Co2 N111 88.97(6) yes
O16 Co2 N111 95.93(7) yes
N18 Co2 N111 172.40(7) yes
N19 Co2 N111 90.32(7) yes
O110 Co2 N111 87.80(6) yes
Co2 Co3 O13 130.22(4) yes
Co2 Co3 N14 44.00(4) yes
O13 Co3 N14 88.64(6) yes
Co2 Co3 N15 98.81(5) yes
O13 Co3 N15 87.61(6) yes
N14 Co3 N15 83.72(7) yes
Co2 Co3 N17 136.09(5) yes
O13 Co3 N17 91.48(6) yes
N14 Co3 N17 179.30(7) yes
N15 Co3 N17 95.59(7) yes
Co2 Co3 N18 42.82(5) yes
O13 Co3 N18 172.85(6) yes
N14 Co3 N18 84.23(6) yes
N15 Co3 N18 92.01(7) yes
N17 Co3 N18 95.66(7) yes
Co2 Co3 O210 78.02(4) yes
O13 Co3 O210 91.07(6) yes
N14 Co3 O210 90.93(6) yes
N15 Co3 O210 174.52(7) yes
N17 Co3 O210 89.76(7) yes
N18 Co3 O210 88.64(6) yes
Co1 N11 C21 120.22(15) yes
Co1 N11 C61 122.84(15) yes
C21 N11 C61 116.84(19) yes
N11 C21 C31 123.4(2) yes
N11 C21 H21 118.3 no
C31 C21 H21 118.3 no
C21 C31 C41 118.9(2) yes
C21 C31 H31 120.6 no
C41 C31 H31 120.6 no
C31 C41 C51 118.9(2) yes
C31 C41 H41 120.5 no
C51 C41 H41 120.5 no
C41 C51 C61 119.3(2) yes
C41 C51 H51 120.3 no
C61 C51 H51 120.3 no
C51 C61 N11 122.7(2) yes
C51 C61 H61 118.7 no
N11 C61 H61 118.7 no
Co1 N12 C22 123.15(16) yes
Co1 N12 C62 120.02(16) yes
C22 N12 C62 116.7(2) yes
N12 C22 C32 123.5(2) yes
N12 C22 H22 118.3 no
C32 C22 H22 118.3 no
C22 C32 C42 119.1(3) yes
C22 C32 H32 120.5 no
C42 C32 H32 120.5 no
C32 C42 C52 118.8(3) yes
C32 C42 H42 120.6 no
C52 C42 H42 120.6 no
C42 C52 C62 119.0(3) yes
C42 C52 H52 120.5 no
C62 C52 H52 120.5 no
C52 C62 N12 123.0(3) yes
C52 C62 H62 118.5 no
N12 C62 H62 118.5 no
O13 C13 O23 126.59(19) yes
O13 C13 C23 116.7(2) yes
O23 C13 C23 116.69(19) yes
Co3 O13 C13 129.59(14) yes
Co1 O23 C13 128.15(14) yes
C13 C23 H231 109.5 no
C13 C23 H232 109.5 no
H231 C23 H232 109.5 no
C13 C23 H233 109.5 no
H231 C23 H233 109.5 no
H232 C23 H233 109.5 no
Co2 N14 Co1 124.38(8) yes
Co2 N14 Co3 90.72(6) yes
Co1 N14 Co3 90.97(6) yes
Co2 N14 N24 114.21(13) yes
Co1 N14 N24 114.75(14) yes
Co3 N14 N24 115.55(14) yes
N14 N24 N34 179.3(2) yes
Co1 N15 Co3 97.63(7) yes
Co1 N15 N25 125.51(16) yes
Co3 N15 N25 134.56(16) yes
N15 N25 N35 178.7(2) yes
O16 C16 O26 126.5(2) yes
O16 C16 C26 117.4(2) yes
O26 C16 C26 116.1(2) yes
Co2 O16 C16 136.99(14) yes
Co1 O26 C16 134.60(15) yes
C16 C26 H261 109.5 no
C16 C26 H262 109.5 no
H261 C26 H262 109.5 no
C16 C26 H263 109.5 no
H261 C26 H263 109.5 no
H262 C26 H263 109.5 no
Co3 N17 C27 122.12(16) yes
Co3 N17 C67 120.33(15) yes
C27 N17 C67 117.5(2) yes
N17 C27 C37 122.5(2) yes
N17 C27 H27 118.8 no
C37 C27 H27 118.8 no
C27 C37 C47 119.4(2) yes
C27 C37 H37 120.3 no
C47 C37 H37 120.3 no
C37 C47 C57 118.7(2) yes
C37 C47 H47 120.6 no
C57 C47 H47 120.6 no
C47 C57 C67 118.7(2) yes
C47 C57 H57 120.7 no
C67 C57 H57 120.7 no
C57 C67 N17 123.2(2) yes
C57 C67 H67 118.4 no
N17 C67 H67 118.4 no
Co2 N18 Co3 94.39(7) yes
Co2 N18 N28 120.30(15) yes
Co3 N18 N28 133.66(16) yes
N18 N28 N38 178.7(3) yes
Co2 N19 C29 121.61(15) yes
Co2 N19 C69 121.49(16) yes
C29 N19 C69 116.9(2) yes
N19 C29 C39 123.5(2) yes
N19 C29 H29 118.3 no
C39 C29 H29 118.3 no
C29 C39 C49 119.0(2) yes
C29 C39 H39 120.5 no
C49 C39 H39 120.5 no
C39 C49 C59 118.3(2) yes
C39 C49 H49 120.9 no
C59 C49 H49 120.9 no
C49 C59 C69 119.3(2) yes
C49 C59 H59 120.4 no
C69 C59 H59 120.4 no
C59 C69 N19 123.2(2) yes
C59 C69 H69 118.4 no
N19 C69 H69 118.4 no
Co2 O110 C110 129.79(14) yes
O110 C110 C210 116.4(2) yes
O110 C110 O210 126.4(2) yes
C210 C110 O210 117.2(2) yes
C110 C210 H2101 109.5 no
C110 C210 H2102 109.5 no
H2101 C210 H2102 109.5 no
C110 C210 H2103 109.5 no
H2101 C210 H2103 109.5 no
H2102 C210 H2103 109.5 no
Co3 O210 C110 128.62(14) yes
Co2 N111 C211 121.31(15) yes
Co2 N111 C611 120.49(15) yes
C211 N111 C611 117.65(19) yes
N111 C211 C311 123.0(2) yes
N111 C211 H211 118.5 no
C311 C211 H211 118.5 no
C211 C311 C411 118.5(2) yes
C211 C311 H311 120.8 no
C411 C311 H311 120.8 no
C311 C411 C511 119.0(2) yes
C311 C411 H411 120.5 no
C511 C411 H411 120.5 no
C411 C511 C611 119.1(2) yes
C411 C511 H511 120.5 no
C611 C511 H511 120.5 no
C511 C611 N111 122.7(2) yes
C511 C611 H611 118.6 no
N111 C611 H611 118.6 no

loop_
_geom_bond_atom_site_label_1
_geom_bond_atom_site_label_2
_geom_bond_distance
_geom_bond_publ_flag
Co1 N11 2.1523(18) yes
Co1 N12 2.1737(18) yes
Co1 O23 2.0887(14) yes
Co1 N14 2.2168(18) yes
Co1 N15 2.1218(18) yes
Co1 O26 2.0384(15) yes
Co2 Co3 3.1463(4) yes
Co2 N14 2.1858(16) yes
Co2 O16 2.0486(16) yes
Co2 N18 2.1448(18) yes
Co2 N19 2.1495(17) yes
Co2 O110 2.0732(15) yes
Co2 N111 2.1238(17) yes
Co3 O13 2.0745(14) yes
Co3 N14 2.2356(17) yes
Co3 N15 2.0969(19) yes
Co3 N17 2.1263(18) yes
Co3 N18 2.1438(18) yes
Co3 O210 2.0646(15) yes
N11 C21 1.349(3) yes
N11 C61 1.345(3) yes
C21 C31 1.372(3) yes
C21 H21 0.950 no
C31 C41 1.375(4) yes
C31 H31 0.950 no
C41 C51 1.370(4) yes
C41 H41 0.950 no
C51 C61 1.382(3) yes
C51 H51 0.950 no
C61 H61 0.950 no
N12 C22 1.335(3) yes
N12 C62 1.342(3) yes
C22 C32 1.379(4) yes
C22 H22 0.950 no
C32 C42 1.361(4) yes
C32 H32 0.950 no
C42 C52 1.376(4) yes
C42 H42 0.950 no
C52 C62 1.379(4) yes
C52 H52 0.950 no
C62 H62 0.950 no
C13 O13 1.255(2) yes
C13 O23 1.268(2) yes
C13 C23 1.512(3) yes
C23 H231 0.980 no
C23 H232 0.980 no
C23 H233 0.980 no
N14 N24 1.221(2) yes
N24 N34 1.143(2) yes
N15 N25 1.202(2) yes
N25 N35 1.149(3) yes
C16 O16 1.250(3) yes
C16 O26 1.253(3) yes
C16 C26 1.505(3) yes
C26 H261 0.980 no
C26 H262 0.980 no
C26 H263 0.980 no
N17 C27 1.338(3) yes
N17 C67 1.341(3) yes
C27 C37 1.379(3) yes
C27 H27 0.950 no
C37 C47 1.375(4) yes
C37 H37 0.950 no
C47 C57 1.376(4) yes
C47 H47 0.950 no
C57 C67 1.377(3) yes
C57 H57 0.950 no
C67 H67 0.950 no
N18 N28 1.198(2) yes
N28 N38 1.148(3) yes
N19 C29 1.328(3) yes
N19 C69 1.331(3) yes
C29 C39 1.382(3) yes
C29 H29 0.950 no
C39 C49 1.363(3) yes
C39 H39 0.950 no
C49 C59 1.374(4) yes
C49 H49 0.950 no
C59 C69 1.375(3) yes
C59 H59 0.950 no
C69 H69 0.950 no
O110 C110 1.260(3) yes
C110 C210 1.513(3) yes
C110 O210 1.259(3) yes
C210 H2101 0.980 no
C210 H2102 0.980 no
C210 H2103 0.980 no
N111 C211 1.336(3) yes
N111 C611 1.336(3) yes
C211 C311 1.379(3) yes
C211 H211 0.950 no
C311 C411 1.378(3) yes
C311 H311 0.950 no
C411 C511 1.371(3) yes
C411 H411 0.950 no
C511 C611 1.376(3) yes
C511 H511 0.950 no
C611 H611 0.950 no
